data_7201521
loop_
_publ_author_name
'Mart\'inez-Vargas, Sergio'
'Hern\'andez-Ortega, Sim\'on'
'Toscano, Rub\'en A.'
'Salazar-Mendoza, Domingo'
'Vald\'es-Mart\'inez, Jes\'us'

_publ_section_title
;
 Controlling the geometry of Cu(ii) tectons to build one-dimensional
 hydrogen bonded chains
;
_journal_issue 1
_journal_name_full CrystEngComm
_journal_page_first 86
_journal_paper_doi 10.1039/b708585k
_journal_volume 10
_journal_year 2008
_chemical_formula_sum 'C46 H33 Cl Cu2 F8 N6 O18'
_chemical_formula_weight 1272.31
_chemical_name_systematic
;
?
;
_space_group_IT_number 4
_symmetry_cell_setting monoclinic
_symmetry_space_group_name_Hall 'P 2yb'
_symmetry_space_group_name_H-M 'P 1 21 1'
_atom_sites_solution_hydrogens geom
_atom_sites_solution_primary direct
_atom_sites_solution_secondary difmap
_audit_creation_method SHELXL-97
_cell_angle_alpha 90.00
_cell_angle_beta 96.488(1)
_cell_angle_gamma 90.00
_cell_formula_units_Z 2
_cell_length_a 7.6704(4)
_cell_length_b 25.4797(13)
_cell_length_c 12.4630(7)
_cell_measurement_reflns_used 8466
_cell_measurement_temperature 291(2)
_cell_measurement_theta_max 30.92
_cell_measurement_theta_min 2.29
_cell_volume 2420.2(2)
_computing_cell_refinement 'SMART V 5.625'
_computing_data_collection 'SMART V 5.625'
_computing_data_reduction 'SAINT V 6.23C'
_computing_molecular_graphics 'SHELXTL V 6.10'
_computing_publication_material 'SHELXTL V 6.10'
_computing_structure_refinement 'SHELXL-97 (Sheldrick, 1997)'
_computing_structure_solution 'SHELXS-97 (Sheldrick, 1990)'
_diffrn_ambient_temperature 291(2)
_diffrn_measured_fraction_theta_full 1.000
_diffrn_measured_fraction_theta_max 1.000
_diffrn_measurement_device_type 'Bruker Smart APEX AXS CCD area detector'
_diffrn_measurement_method 'omega scans'
_diffrn_radiation_monochromator graphite
_diffrn_radiation_source 'fine-focus sealed tube'
_diffrn_radiation_type MoK\a
_diffrn_radiation_wavelength 0.71073
_diffrn_reflns_av_R_equivalents 0.0388
_diffrn_reflns_av_sigmaI/netI 0.0722
_diffrn_reflns_limit_h_max 9
_diffrn_reflns_limit_h_min -9
_diffrn_reflns_limit_k_max 30
_diffrn_reflns_limit_k_min -30
_diffrn_reflns_limit_l_max 14
_diffrn_reflns_limit_l_min -14
_diffrn_reflns_number 19951
_diffrn_reflns_theta_full 25.00
_diffrn_reflns_theta_max 25.00
_diffrn_reflns_theta_min 1.60
_exptl_absorpt_coefficient_mu 1.050
_exptl_absorpt_correction_T_max 0.9419
_exptl_absorpt_correction_T_min 0.7721
_exptl_absorpt_correction_type analytical
_exptl_absorpt_process_details 'SHELXTL V 6.10'
_exptl_crystal_colour Blue
_exptl_crystal_density_diffrn 1.746
_exptl_crystal_density_method 'not measured'
_exptl_crystal_description Prism
_exptl_crystal_F_000 1284
_exptl_crystal_size_max 0.34
_exptl_crystal_size_mid 0.14
_exptl_crystal_size_min 0.06
_refine_diff_density_max 0.691
_refine_diff_density_min -0.209
_refine_diff_density_rms 0.057
_refine_ls_abs_structure_details 'Flack H D (1983), Acta Cryst. A39, 876-881'
_refine_ls_abs_structure_Flack 0.00
_refine_ls_extinction_method none
_refine_ls_goodness_of_fit_ref 0.850
_refine_ls_hydrogen_treatment mixed
_refine_ls_matrix_type full
_refine_ls_number_parameters 763
_refine_ls_number_reflns 8524
_refine_ls_number_restraints 5
_refine_ls_restrained_S_all 0.850
_refine_ls_R_factor_all 0.0502
_refine_ls_R_factor_gt 0.0395
_refine_ls_shift/su_max 0.001
_refine_ls_shift/su_mean 0.000
_refine_ls_structure_factor_coef Fsqd
_refine_ls_weighting_details 'calc w=1/[\s^2^(Fo^2^)+(0.0289P)^2^] where P=(Fo^2^+2Fc^2^)/3'
_refine_ls_weighting_scheme calc
_refine_ls_wR_factor_gt 0.0700
_refine_ls_wR_factor_ref 0.0725
_reflns_number_gt 6760
_reflns_number_total 8524
_reflns_threshold_expression >2sigma(I)
_cod_data_source_file b708585k.txt
_cod_data_source_block Compound-5
_cod_depositor_comments
;
The following automatic conversions were performed:
'_symmetry_cell_setting' value 'Monoclinic' changed to 'monoclinic'
according to '/home/saulius/struct/CIF-dictionaries/cif_core.dic'
dictionary named 'cif_core.dic' version 2.4.1 from 2010-06-29.

Automatic conversion script
Id: cif_fix_enum 1527 2010-12-29 10:47:43Z saulius 
;
_cod_original_sg_symbol_H-M P2(1)
_cod_database_code 7201521

loop_
_symmetry_equiv_pos_as_xyz
'x, y, z'
'-x, y+1/2, -z'

loop_
_atom_site_label
_atom_site_type_symbol
_atom_site_fract_x
_atom_site_fract_y
_atom_site_fract_z
_atom_site_U_iso_or_equiv
_atom_site_adp_type
_atom_site_occupancy
_atom_site_symmetry_multiplicity
_atom_site_calc_flag
_atom_site_refinement_flags
_atom_site_disorder_assembly
_atom_site_disorder_group
Cu1 Cu 0.34227(7) 0.221550(19) 0.28160(4) 0.03464(15) Uani 1 1 d . . .
Cu2 Cu 0.36981(6) 0.483052(19) 0.79431(4) 0.03289(14) Uani 1 1 d . . .
Cl1 Cl 0.33685(18) 0.48591(7) 0.21118(10) 0.0638(4) Uani 1 1 d . . .
F1 F 1.0260(4) 0.29643(11) 0.7257(2) 0.0629(8) Uani 1 1 d . . .
F2 F 0.9686(4) 0.39981(12) 0.7088(2) 0.0698(9) Uani 1 1 d . . .
F3 F 0.7585(4) 0.43890(10) 0.5380(3) 0.0765(10) Uani 1 1 d . . .
F4 F 0.6067(3) 0.37431(10) 0.3854(2) 0.0599(8) Uani 1 1 d . . .
F5 F 0.8648(4) 0.28825(11) 1.1349(2) 0.0636(8) Uani 1 1 d . . .
F6 F 0.9559(4) 0.35172(12) 1.2999(2) 0.0692(9) Uani 1 1 d . . .
F7 F 0.9143(4) 0.45695(12) 1.2786(2) 0.0691(9) Uani 1 1 d . . .
F8 F 0.8025(4) 0.49849(11) 1.0851(2) 0.0551(8) Uani 1 1 d . . .
N1 N 0.3047(5) 0.27055(15) 0.1529(3) 0.0360(10) Uani 1 1 d . . .
N2 N 0.2410(5) 0.17282(15) 0.1725(3) 0.0339(10) Uani 1 1 d . . .
N3 N 0.3701(5) 0.15331(15) 0.3645(3) 0.0360(10) Uani 1 1 d . . .
N4 N 0.3873(5) 0.55515(14) 0.8667(3) 0.0338(9) Uani 1 1 d . . .
N5 N 0.2539(5) 0.52575(15) 0.6793(3) 0.0319(9) Uani 1 1 d . . .
N6 N 0.3366(5) 0.42903(15) 0.6757(3) 0.0378(10) Uani 1 1 d . . .
C1 C 0.7308(6) 0.29975(16) 0.4784(3) 0.0314(10) Uani 1 1 d . . .
C2 C 0.8440(5) 0.27980(17) 0.5642(3) 0.0337(11) Uani 1 1 d . . .
C3 C 0.9179(6) 0.3145(2) 0.6415(3) 0.0432(12) Uani 1 1 d . . .
C4 C 0.8905(6) 0.3673(2) 0.6335(4) 0.0425(13) Uani 1 1 d . . .
C5 C 0.7838(6) 0.38676(19) 0.5467(4) 0.0480(13) Uani 1 1 d . . .
C6 C 0.7062(6) 0.35349(19) 0.4717(4) 0.0417(12) Uani 1 1 d . . .
C7 C 0.6400(6) 0.26350(18) 0.3934(3) 0.0336(11) Uani 1 1 d . . .
C8 C 0.8879(6) 0.2224(2) 0.5806(3) 0.0403(11) Uani 1 1 d . . .
C9 C 0.2243(6) 0.2467(2) 0.0618(4) 0.0376(12) Uani 1 1 d . . .
C10 C 0.1877(7) 0.2756(2) -0.0317(4) 0.0520(15) Uani 1 1 d . . .
H10 H 0.1330 0.2596 -0.0936 0.062 Uiso 1 1 calc R . .
C11 C 0.2308(7) 0.3273(2) -0.0340(4) 0.0602(15) Uani 1 1 d . . .
H11 H 0.2035 0.3465 -0.0971 0.072 Uiso 1 1 calc R . .
C12 C 0.3140(7) 0.3511(2) 0.0559(4) 0.0554(15) Uani 1 1 d . . .
H12 H 0.3460 0.3863 0.0550 0.066 Uiso 1 1 calc R . .
C13 C 0.3487(6) 0.3209(2) 0.1482(4) 0.0478(13) Uani 1 1 d . . .
H13 H 0.4055 0.3366 0.2098 0.057 Uiso 1 1 calc R . .
C14 C 0.1833(6) 0.19209(19) 0.0741(4) 0.0368(12) Uani 1 1 d . . .
C15 C 0.0959(6) 0.1590(2) -0.0020(4) 0.0507(14) Uani 1 1 d . . .
H15 H 0.0534 0.1715 -0.0700 0.061 Uiso 1 1 calc R . .
C16 C 0.0731(7) 0.1073(2) 0.0244(4) 0.0518(14) Uani 1 1 d . . .
H16 H 0.0147 0.0847 -0.0262 0.062 Uiso 1 1 calc R . .
C17 C 0.1363(6) 0.0885(2) 0.1259(4) 0.0463(14) Uani 1 1 d . . .
H17 H 0.1218 0.0534 0.1438 0.056 Uiso 1 1 calc R . .
C18 C 0.2207(6) 0.12271(18) 0.1994(4) 0.0337(12) Uani 1 1 d . . .
C19 C 0.2996(6) 0.11124(18) 0.3104(4) 0.0356(12) Uani 1 1 d . . .
C20 C 0.3103(6) 0.0616(2) 0.3564(4) 0.0457(13) Uani 1 1 d . . .
H20 H 0.2654 0.0327 0.3167 0.055 Uiso 1 1 calc R . .
C21 C 0.3865(7) 0.0552(2) 0.4595(4) 0.0536(15) Uani 1 1 d . . .
H21 H 0.3922 0.0222 0.4916 0.064 Uiso 1 1 calc R . .
C22 C 0.4545(7) 0.0982(2) 0.5149(4) 0.0550(15) Uani 1 1 d . . .
H22 H 0.5081 0.0948 0.5853 0.066 Uiso 1 1 calc R . .
C23 C 0.4427(6) 0.1459(2) 0.4660(4) 0.0478(14) Uani 1 1 d . . .
H23 H 0.4875 0.1750 0.5051 0.057 Uiso 1 1 calc R . .
C24 C 0.7597(5) 0.41430(18) 1.0077(3) 0.0308(11) Uani 1 1 d . . .
C25 C 0.7733(5) 0.36018(18) 1.0188(4) 0.0361(11) Uani 1 1 d . . .
C26 C 0.8415(6) 0.3399(2) 1.1194(4) 0.0440(13) Uani 1 1 d . . .
C27 C 0.8928(6) 0.3725(2) 1.2042(4) 0.0457(12) Uani 1 1 d . . .
C28 C 0.8755(6) 0.4253(2) 1.1945(4) 0.0431(12) Uani 1 1 d . . .
C29 C 0.8135(6) 0.44583(19) 1.0946(4) 0.0404(12) Uani 1 1 d . . .
C30 C 0.6752(6) 0.44256(17) 0.9067(4) 0.0318(11) Uani 1 1 d . . .
C31 C 0.7205(6) 0.32665(19) 0.9217(4) 0.0418(12) Uani 1 1 d . . .
C32 C 0.3077(6) 0.59418(18) 0.8045(4) 0.0330(11) Uani 1 1 d . . .
C33 C 0.2998(6) 0.64447(19) 0.8426(4) 0.0427(12) Uani 1 1 d . . .
H33 H 0.2467 0.6708 0.7988 0.051 Uiso 1 1 calc R . .
C34 C 0.3711(7) 0.6555(2) 0.9460(5) 0.0560(15) Uani 1 1 d . . .
H34 H 0.3669 0.6895 0.9728 0.067 Uiso 1 1 calc R . .
C35 C 0.4486(7) 0.6162(2) 1.0097(4) 0.0502(14) Uani 1 1 d . . .
H35 H 0.4949 0.6230 1.0805 0.060 Uiso 1 1 calc R . .
C36 C 0.4570(6) 0.5658(2) 0.9666(4) 0.0448(13) Uani 1 1 d . . .
H36 H 0.5124 0.5393 1.0088 0.054 Uiso 1 1 calc R . .
C37 C 0.2329(6) 0.57656(19) 0.6958(4) 0.0345(11) Uani 1 1 d . . .
C38 C 0.1437(6) 0.60781(19) 0.6164(4) 0.0433(13) Uani 1 1 d . . .
H38 H 0.1266 0.6434 0.6275 0.052 Uiso 1 1 calc R . .
C39 C 0.0816(6) 0.5839(2) 0.5204(4) 0.0505(14) Uani 1 1 d . . .
H39 H 0.0203 0.6038 0.4661 0.061 Uiso 1 1 calc R . .
C40 C 0.1078(6) 0.5320(2) 0.5034(4) 0.0440(13) Uani 1 1 d . . .
H40 H 0.0647 0.5164 0.4383 0.053 Uiso 1 1 calc R . .
C41 C 0.1996(6) 0.50254(19) 0.5844(4) 0.0343(12) Uani 1 1 d . . .
C42 C 0.2489(6) 0.44630(18) 0.5826(4) 0.0324(11) Uani 1 1 d . . .
C43 C 0.2115(6) 0.4137(2) 0.4951(3) 0.0409(12) Uani 1 1 d . . .
H43 H 0.1513 0.4263 0.4314 0.049 Uiso 1 1 calc R . .
C44 C 0.2643(6) 0.3620(2) 0.5030(4) 0.0498(14) Uani 1 1 d . . .
H44 H 0.2430 0.3396 0.4442 0.060 Uiso 1 1 calc R . .
C45 C 0.3477(6) 0.3446(2) 0.5979(4) 0.0481(13) Uani 1 1 d . . .
H45 H 0.3807 0.3095 0.6060 0.058 Uiso 1 1 calc R . .
C46 C 0.3831(6) 0.37918(19) 0.6818(4) 0.0416(12) Uani 1 1 d . . .
H46 H 0.4427 0.3669 0.7461 0.050 Uiso 1 1 calc R . .
O1 O 0.4742(4) 0.26748(12) 0.3835(2) 0.0385(8) Uani 1 1 d . . .
O2 O 0.7270(4) 0.23426(14) 0.3431(3) 0.0545(10) Uani 1 1 d . . .
O3 O 0.7812(5) 0.19513(14) 0.6220(3) 0.0615(10) Uani 1 1 d . . .
O4 O 1.0311(5) 0.20782(13) 0.5542(3) 0.0572(9) Uani 1 1 d . . .
O5 O 0.1007(5) 0.24111(16) 0.3556(3) 0.0554(11) Uani 1 1 d . . .
H5A H -0.005(7) 0.239(2) 0.332(4) 0.083 Uiso 1 1 d . . .
H5B H 0.109(8) 0.229(3) 0.415(4) 0.083 Uiso 1 1 d . . .
O6 O 0.5086(4) 0.44188(11) 0.9001(2) 0.0362(8) Uani 1 1 d . . .
O7 O 0.7655(4) 0.46620(12) 0.8469(2) 0.0415(8) Uani 1 1 d . . .
O8 O 0.7126(5) 0.34394(13) 0.8337(2) 0.0544(9) Uani 1 1 d . . .
O9 O 0.6812(7) 0.27832(14) 0.9438(3) 0.0795(14) Uani 1 1 d . . .
H9 H 0.641(9) 0.261(3) 0.894(5) 0.119 Uiso 1 1 d . . .
O10 O 0.1355(4) 0.46425(17) 0.8879(3) 0.0531(11) Uani 1 1 d . . .
H10A H 0.023(7) 0.461(2) 0.875(4) 0.080 Uiso 1 1 d . . .
H10B H 0.158(7) 0.472(3) 0.945(4) 0.080 Uiso 1 1 d . . .
O11 O 0.3178(9) 0.5184(2) 0.2927(4) 0.158(3) Uani 1 1 d . . .
O12 O 0.2883(8) 0.4350(2) 0.2501(4) 0.135(2) Uani 1 1 d . . .
O13 O 0.5057(6) 0.4817(3) 0.1855(4) 0.153(2) Uani 1 1 d . . .
O14 O 0.2185(5) 0.49711(17) 0.1198(3) 0.0907(14) Uani 1 1 d . . .
O15 O 0.0888(7) 0.6110(2) 0.2378(4) 0.1130(18) Uani 1 1 d D . .
H15A H 0.121(10) 0.639(2) 0.292(5) 0.169 Uiso 1 1 d D . .
H15B H 0.164(9) 0.5787(18) 0.242(6) 0.169 Uiso 1 1 d D . .
O16 O 0.5753(7) 0.2241(2) 0.7801(4) 0.1218(19) Uani 1 1 d D . .
H16A H 0.660(8) 0.220(4) 0.726(5) 0.183 Uiso 1 1 d D . .
H16B H 0.540(13) 0.258(2) 0.742(7) 0.183 Uiso 1 1 d D . .
O17 O 0.2627(7) 0.1811(3) 0.7366(4) 0.1078(19) Uani 1 1 d . . .
H17B H 0.375(10) 0.166(3) 0.713(6) 0.162 Uiso 1 1 d . . .
H17A H 0.207(12) 0.190(4) 0.684(7) 0.162 Uiso 1 1 d . . .
O18 O 0.2411(10) 0.0781(3) 0.7370(6) 0.184(3) Uani 1 1 d . . .

loop_
_atom_site_aniso_label
_atom_site_aniso_U_11
_atom_site_aniso_U_22
_atom_site_aniso_U_33
_atom_site_aniso_U_23
_atom_site_aniso_U_13
_atom_site_aniso_U_12
Cu1 0.0376(3) 0.0308(3) 0.0338(3) -0.0013(3) -0.0031(2) -0.0022(3)
Cu2 0.0369(3) 0.0330(3) 0.0274(3) 0.0015(3) -0.0020(2) 0.0008(3)
Cl1 0.0659(9) 0.0783(10) 0.0487(7) -0.0065(8) 0.0130(7) -0.0004(9)
F1 0.0699(19) 0.072(2) 0.0411(16) -0.0060(15) -0.0181(15) -0.0030(16)
F2 0.069(2) 0.072(2) 0.069(2) -0.0382(18) 0.0080(16) -0.0242(17)
F3 0.089(2) 0.0308(18) 0.109(3) -0.0142(17) 0.008(2) 0.0010(16)
F4 0.0578(18) 0.0414(17) 0.076(2) 0.0090(15) -0.0125(16) 0.0059(14)
F5 0.085(2) 0.0473(18) 0.0568(19) 0.0206(15) 0.0024(16) 0.0163(16)
F6 0.080(2) 0.082(2) 0.0404(16) 0.0222(16) -0.0147(15) 0.0105(18)
F7 0.081(2) 0.079(2) 0.0414(16) -0.0120(15) -0.0199(15) -0.0006(17)
F8 0.0625(19) 0.0443(19) 0.0542(18) -0.0001(14) -0.0120(15) -0.0029(15)
N1 0.043(2) 0.033(2) 0.032(2) 0.0047(18) 0.0043(19) -0.0026(19)
N2 0.031(2) 0.034(2) 0.037(2) -0.0052(19) 0.0036(19) -0.0009(18)
N3 0.035(2) 0.039(3) 0.033(2) 0.0007(19) -0.0001(18) 0.0025(19)
N4 0.039(2) 0.030(2) 0.033(2) -0.0030(18) 0.0033(18) -0.0005(18)
N5 0.036(2) 0.032(2) 0.027(2) 0.0020(17) 0.0011(19) 0.0048(18)
N6 0.036(2) 0.040(3) 0.035(2) 0.0015(18) -0.0043(19) 0.0056(19)
C1 0.036(3) 0.029(3) 0.029(2) -0.004(2) 0.003(2) 0.001(2)
C2 0.034(3) 0.033(3) 0.034(3) -0.007(2) 0.005(2) 0.000(2)
C3 0.042(3) 0.057(3) 0.029(3) -0.008(2) -0.002(2) -0.007(2)
C4 0.046(3) 0.040(3) 0.042(3) -0.018(3) 0.008(2) -0.019(3)
C5 0.044(3) 0.035(3) 0.068(4) -0.014(3) 0.016(3) -0.004(2)
C6 0.034(3) 0.045(3) 0.045(3) -0.001(2) 0.000(2) 0.007(2)
C7 0.041(3) 0.029(3) 0.027(3) 0.003(2) -0.009(2) -0.002(2)
C8 0.048(3) 0.046(3) 0.026(2) 0.002(3) 0.002(2) 0.001(3)
C9 0.040(3) 0.043(3) 0.029(3) -0.004(2) -0.002(2) -0.003(2)
C10 0.072(4) 0.049(4) 0.032(3) -0.001(2) -0.010(3) -0.002(3)
C11 0.075(4) 0.062(4) 0.042(3) 0.021(3) 0.000(3) 0.003(3)
C12 0.061(4) 0.051(3) 0.054(4) 0.013(3) 0.005(3) -0.001(3)
C13 0.048(3) 0.046(3) 0.047(3) -0.002(3) -0.004(2) 0.003(3)
C14 0.039(3) 0.035(3) 0.036(3) -0.006(2) 0.005(2) -0.001(2)
C15 0.051(3) 0.056(4) 0.042(3) -0.009(3) -0.008(3) 0.000(3)
C16 0.049(3) 0.047(3) 0.057(3) -0.015(3) -0.004(3) -0.002(3)
C17 0.048(3) 0.041(3) 0.049(3) -0.013(3) -0.003(3) -0.005(3)
C18 0.033(3) 0.028(3) 0.040(3) -0.007(2) 0.006(2) 0.004(2)
C19 0.032(3) 0.033(3) 0.042(3) -0.002(2) 0.004(2) 0.002(2)
C20 0.049(3) 0.035(3) 0.053(3) 0.000(3) 0.002(3) 0.003(3)
C21 0.063(4) 0.039(3) 0.058(4) 0.017(3) 0.009(3) 0.000(3)
C22 0.064(4) 0.055(4) 0.044(3) 0.016(3) -0.007(3) 0.004(3)
C23 0.043(3) 0.053(4) 0.045(3) 0.005(3) -0.005(3) -0.007(3)
C24 0.026(2) 0.035(3) 0.031(3) 0.004(2) 0.001(2) -0.005(2)
C25 0.031(2) 0.043(3) 0.034(3) 0.005(2) -0.001(2) -0.002(2)
C26 0.039(3) 0.046(3) 0.047(3) 0.014(3) 0.002(2) 0.006(2)
C27 0.040(3) 0.060(4) 0.035(3) 0.013(3) -0.006(2) 0.006(3)
C28 0.036(3) 0.059(3) 0.032(3) -0.006(2) -0.006(2) 0.002(2)
C29 0.036(3) 0.045(3) 0.039(3) 0.005(2) -0.001(2) 0.007(2)
C30 0.036(3) 0.029(3) 0.029(3) -0.004(2) -0.001(2) 0.007(2)
C31 0.045(3) 0.034(3) 0.046(3) 0.004(2) 0.004(3) 0.000(2)
C32 0.033(3) 0.031(3) 0.035(3) 0.007(2) 0.007(2) -0.006(2)
C33 0.054(3) 0.032(3) 0.042(3) 0.001(2) 0.007(3) 0.000(2)
C34 0.064(4) 0.040(3) 0.066(4) -0.014(3) 0.016(3) -0.006(3)
C35 0.065(4) 0.050(4) 0.035(3) -0.015(3) 0.000(3) -0.005(3)
C36 0.053(3) 0.047(3) 0.033(3) -0.002(2) -0.002(2) -0.007(3)
C37 0.038(3) 0.030(3) 0.036(3) 0.004(2) 0.006(2) -0.001(2)
C38 0.055(3) 0.028(3) 0.045(3) 0.008(2) -0.002(3) 0.003(2)
C39 0.052(3) 0.056(4) 0.040(3) 0.018(3) -0.007(3) -0.002(3)
C40 0.055(3) 0.041(3) 0.034(3) 0.007(2) -0.003(3) -0.002(3)
C41 0.029(2) 0.051(3) 0.021(2) 0.004(2) 0.000(2) -0.005(2)
C42 0.034(3) 0.035(3) 0.029(3) 0.001(2) 0.007(2) -0.003(2)
C43 0.044(3) 0.052(3) 0.025(2) -0.004(2) -0.004(2) 0.004(3)
C44 0.051(3) 0.051(3) 0.048(3) -0.019(3) 0.008(3) 0.000(3)
C45 0.049(3) 0.040(3) 0.054(3) -0.013(3) -0.001(3) 0.002(2)
C46 0.044(3) 0.039(3) 0.041(3) -0.003(2) 0.001(2) 0.006(2)
O1 0.0288(18) 0.043(2) 0.0417(19) -0.0098(15) -0.0058(15) -0.0017(15)
O2 0.0373(18) 0.067(3) 0.059(2) -0.033(2) 0.0064(17) 0.0027(17)
O3 0.063(2) 0.053(2) 0.069(2) 0.002(2) 0.011(2) -0.0065(19)
O4 0.063(2) 0.056(2) 0.054(2) 0.0101(17) 0.0114(18) 0.0134(18)
O5 0.042(2) 0.076(3) 0.049(2) 0.012(2) 0.0056(19) 0.011(2)
O6 0.0329(18) 0.039(2) 0.0347(18) 0.0018(15) -0.0056(15) 0.0016(15)
O7 0.0466(18) 0.039(2) 0.0390(18) 0.0105(16) 0.0067(16) -0.0014(16)
O8 0.080(3) 0.049(2) 0.0334(19) 0.0022(17) 0.0025(18) 0.0035(19)
O9 0.144(4) 0.037(2) 0.056(3) -0.0012(19) 0.003(3) -0.021(2)
O10 0.0352(19) 0.083(3) 0.041(2) -0.003(2) 0.0012(18) -0.0115(19)
O11 0.184(6) 0.172(6) 0.110(5) -0.085(4) -0.025(4) 0.037(5)
O12 0.182(6) 0.107(4) 0.118(4) 0.038(3) 0.029(4) -0.021(4)
O13 0.076(3) 0.250(7) 0.140(4) 0.039(6) 0.048(3) 0.022(5)
O14 0.096(3) 0.112(4) 0.059(3) 0.009(3) -0.011(2) -0.002(3)
O15 0.134(5) 0.107(4) 0.088(3) -0.026(3) -0.026(3) 0.032(4)
O16 0.135(4) 0.134(4) 0.104(4) -0.077(4) 0.045(3) -0.050(4)
O17 0.080(4) 0.138(5) 0.101(4) 0.024(4) -0.014(3) 0.006(3)
O18 0.202(7) 0.178(7) 0.173(6) 0.055(5) 0.035(5) -0.012(5)

loop_
_atom_type_symbol
_atom_type_description
_atom_type_scat_dispersion_real
_atom_type_scat_dispersion_imag
_atom_type_scat_source
C C 0.0033 0.0016 'International Tables Vol C Tables 4.2.6.8 and 6.1.1.4'
H H 0.0000 0.0000 'International Tables Vol C Tables 4.2.6.8 and 6.1.1.4'
N N 0.0061 0.0033 'International Tables Vol C Tables 4.2.6.8 and 6.1.1.4'
O O 0.0106 0.0060 'International Tables Vol C Tables 4.2.6.8 and 6.1.1.4'
F F 0.0171 0.0103 'International Tables Vol C Tables 4.2.6.8 and 6.1.1.4'
Cl Cl 0.1484 0.1585 'International Tables Vol C Tables 4.2.6.8 and 6.1.1.4'
Cu Cu 0.3201 1.2651 'International Tables Vol C Tables 4.2.6.8 and 6.1.1.4'

loop_
_geom_angle_atom_site_label_1
_geom_angle_atom_site_label_2
_geom_angle_atom_site_label_3
_geom_angle
_geom_angle_site_symmetry_1
_geom_angle_site_symmetry_3
_geom_angle_publ_flag
O1 Cu1 N2 171.98(14) . . ?
O1 Cu1 N3 99.68(14) . . ?
N2 Cu1 N3 79.53(16) . . ?
O1 Cu1 N1 99.47(15) . . ?
N2 Cu1 N1 80.20(15) . . ?
N3 Cu1 N1 158.67(15) . . ?
O1 Cu1 O5 89.46(14) . . ?
N2 Cu1 O5 98.53(15) . . ?
N3 Cu1 O5 91.46(15) . . ?
N1 Cu1 O5 98.04(15) . . ?
O6 Cu2 N5 173.34(15) . . ?
O6 Cu2 N6 98.36(14) . . ?
N5 Cu2 N6 80.26(15) . . ?
O6 Cu2 N4 100.68(14) . . ?
N5 Cu2 N4 79.83(15) . . ?
N6 Cu2 N4 159.09(15) . . ?
O6 Cu2 O10 86.69(13) . . ?
N5 Cu2 O10 99.96(15) . . ?
N6 Cu2 O10 100.86(15) . . ?
N4 Cu2 O10 88.84(15) . . ?
O11 Cl1 O13 114.5(4) . . ?
O11 Cl1 O14 112.1(3) . . ?
O13 Cl1 O14 111.6(3) . . ?
O11 Cl1 O12 104.3(4) . . ?
O13 Cl1 O12 107.0(4) . . ?
O14 Cl1 O12 106.7(3) . . ?
C13 N1 C9 118.9(4) . . ?
C13 N1 Cu1 128.0(3) . . ?
C9 N1 Cu1 113.1(3) . . ?
C18 N2 C14 122.7(4) . . ?
C18 N2 Cu1 119.1(3) . . ?
C14 N2 Cu1 118.0(3) . . ?
C23 N3 C19 117.6(4) . . ?
C23 N3 Cu1 127.8(4) . . ?
C19 N3 Cu1 114.5(3) . . ?
C36 N4 C32 119.4(4) . . ?
C36 N4 Cu2 126.7(3) . . ?
C32 N4 Cu2 113.7(3) . . ?
C37 N5 C41 122.4(4) . . ?
C37 N5 Cu2 119.3(3) . . ?
C41 N5 Cu2 118.4(3) . . ?
C46 N6 C42 118.0(4) . . ?
C46 N6 Cu2 127.2(3) . . ?
C42 N6 Cu2 114.7(3) . . ?
C6 C1 C2 118.5(4) . . ?
C6 C1 C7 120.8(4) . . ?
C2 C1 C7 120.7(4) . . ?
C3 C2 C1 118.2(4) . . ?
C3 C2 C8 117.2(4) . . ?
C1 C2 C8 124.6(4) . . ?
F1 C3 C4 118.1(4) . . ?
F1 C3 C2 119.6(4) . . ?
C4 C3 C2 122.2(4) . . ?
F2 C4 C3 120.4(5) . . ?
F2 C4 C5 120.6(5) . . ?
C3 C4 C5 119.1(4) . . ?
F3 C5 C6 121.1(5) . . ?
F3 C5 C4 119.1(4) . . ?
C6 C5 C4 119.8(5) . . ?
C5 C6 F4 118.0(5) . . ?
C5 C6 C1 122.2(5) . . ?
F4 C6 C1 119.8(4) . . ?
O2 C7 O1 126.9(4) . . ?
O2 C7 C1 119.8(4) . . ?
O1 C7 C1 113.3(4) . . ?
O3 C8 O4 126.4(5) . . ?
O3 C8 C2 117.1(5) . . ?
O4 C8 C2 116.5(4) . . ?
N1 C9 C10 119.5(5) . . ?
N1 C9 C14 115.1(4) . . ?
C10 C9 C14 125.4(5) . . ?
C11 C10 C9 120.6(5) . . ?
C11 C10 H10 119.7 . . ?
C9 C10 H10 119.7 . . ?
C10 C11 C12 120.4(5) . . ?
C10 C11 H11 119.8 . . ?
C12 C11 H11 119.8 . . ?
C11 C12 C13 117.4(5) . . ?
C11 C12 H12 121.3 . . ?
C13 C12 H12 121.3 . . ?
N1 C13 C12 123.2(5) . . ?
N1 C13 H13 118.4 . . ?
C12 C13 H13 118.4 . . ?
N2 C14 C15 119.0(5) . . ?
N2 C14 C9 113.3(4) . . ?
C15 C14 C9 127.7(5) . . ?
C16 C15 C14 119.0(5) . . ?
C16 C15 H15 120.5 . . ?
C14 C15 H15 120.5 . . ?
C15 C16 C17 120.6(5) . . ?
C15 C16 H16 119.7 . . ?
C17 C16 H16 119.7 . . ?
C18 C17 C16 118.5(5) . . ?
C18 C17 H17 120.7 . . ?
C16 C17 H17 120.7 . . ?
N2 C18 C17 120.1(4) . . ?
N2 C18 C19 112.2(4) . . ?
C17 C18 C19 127.7(5) . . ?
N3 C19 C20 121.1(4) . . ?
N3 C19 C18 114.3(4) . . ?
C20 C19 C18 124.5(4) . . ?
C21 C20 C19 119.9(5) . . ?
C21 C20 H20 120.0 . . ?
C19 C20 H20 120.0 . . ?
C20 C21 C22 118.6(5) . . ?
C20 C21 H21 120.7 . . ?
C22 C21 H21 120.7 . . ?
C23 C22 C21 119.3(5) . . ?
C23 C22 H22 120.4 . . ?
C21 C22 H22 120.4 . . ?
N3 C23 C22 123.3(5) . . ?
N3 C23 H23 118.3 . . ?
C22 C23 H23 118.3 . . ?
C29 C24 C25 119.3(4) . . ?
C29 C24 C30 115.8(4) . . ?
C25 C24 C30 124.7(4) . . ?
C24 C25 C26 118.1(4) . . ?
C24 C25 C31 118.4(4) . . ?
C26 C25 C31 123.5(4) . . ?
F5 C26 C27 117.7(4) . . ?
F5 C26 C25 121.5(4) . . ?
C27 C26 C25 120.8(5) . . ?
F6 C27 C28 119.5(4) . . ?
F6 C27 C26 119.3(5) . . ?
C28 C27 C26 121.2(4) . . ?
F7 C28 C27 121.4(4) . . ?
F7 C28 C29 120.2(5) . . ?
C27 C28 C29 118.4(4) . . ?
F8 C29 C24 120.2(4) . . ?
F8 C29 C28 117.8(4) . . ?
C24 C29 C28 122.0(5) . . ?
O7 C30 O6 126.7(4) . . ?
O7 C30 C24 120.9(4) . . ?
O6 C30 C24 112.1(4) . . ?
O8 C31 O9 124.2(5) . . ?
O8 C31 C25 121.3(5) . . ?
O9 C31 C25 114.5(4) . . ?
N4 C32 C33 121.3(4) . . ?
N4 C32 C37 113.7(4) . . ?
C33 C32 C37 125.0(4) . . ?
C32 C33 C34 119.3(5) . . ?
C32 C33 H33 120.3 . . ?
C34 C33 H33 120.3 . . ?
C33 C34 C35 119.6(5) . . ?
C33 C34 H34 120.2 . . ?
C35 C34 H34 120.2 . . ?
C34 C35 C36 119.0(5) . . ?
C34 C35 H35 120.5 . . ?
C36 C35 H35 120.5 . . ?
N4 C36 C35 121.2(5) . . ?
N4 C36 H36 119.4 . . ?
C35 C36 H36 119.4 . . ?
N5 C37 C38 120.6(4) . . ?
N5 C37 C32 113.4(4) . . ?
C38 C37 C32 126.0(4) . . ?
C39 C38 C37 117.3(5) . . ?
C39 C38 H38 121.3 . . ?
C37 C38 H38 121.3 . . ?
C40 C39 C38 121.5(5) . . ?
C40 C39 H39 119.2 . . ?
C38 C39 H39 119.2 . . ?
C39 C40 C41 119.1(5) . . ?
C39 C40 H40 120.5 . . ?
C41 C40 H40 120.5 . . ?
N5 C41 C40 118.9(5) . . ?
N5 C41 C42 112.6(4) . . ?
C40 C41 C42 128.5(5) . . ?
N6 C42 C43 121.6(4) . . ?
N6 C42 C41 113.9(4) . . ?
C43 C42 C41 124.5(4) . . ?
C42 C43 C44 119.2(4) . . ?
C42 C43 H43 120.4 . . ?
C44 C43 H43 120.4 . . ?
C45 C44 C43 118.8(5) . . ?
C45 C44 H44 120.6 . . ?
C43 C44 H44 120.6 . . ?
C44 C45 C46 119.2(5) . . ?
C44 C45 H45 120.4 . . ?
C46 C45 H45 120.4 . . ?
N6 C46 C45 123.1(5) . . ?
N6 C46 H46 118.4 . . ?
C45 C46 H46 118.4 . . ?
C7 O1 Cu1 117.5(3) . . ?
Cu1 O5 H5A 131(4) . . ?
Cu1 O5 H5B 108(4) . . ?
H5A O5 H5B 106(6) . . ?
C30 O6 Cu2 121.0(3) . . ?
C31 O9 H9 116(5) . . ?
Cu2 O10 H10A 139(4) . . ?
Cu2 O10 H10B 109(5) . . ?
H10A O10 H10B 109(5) . . ?
H15A O15 H15B 118(6) . . ?
H16A O16 H16B 86(7) . . ?
H17B O17 H17A 106(8) . . ?

loop_
_geom_bond_atom_site_label_1
_geom_bond_atom_site_label_2
_geom_bond_distance
_geom_bond_site_symmetry_2
_geom_bond_publ_flag
Cu1 O1 1.928(3) . ?
Cu1 N2 1.937(4) . ?
Cu1 N3 2.022(4) . ?
Cu1 N1 2.027(4) . ?
Cu1 O5 2.218(4) . ?
Cu2 O6 1.912(3) . ?
Cu2 N5 1.934(3) . ?
Cu2 N6 2.015(4) . ?
Cu2 N4 2.044(4) . ?
Cu2 O10 2.301(4) . ?
Cl1 O11 1.332(5) . ?
Cl1 O13 1.373(4) . ?
Cl1 O14 1.404(4) . ?
Cl1 O12 1.447(5) . ?
F1 C3 1.344(5) . ?
F2 C4 1.340(5) . ?
F3 C5 1.345(5) . ?
F4 C6 1.355(5) . ?
F5 C26 1.338(5) . ?
F6 C27 1.344(5) . ?
F7 C28 1.330(5) . ?
F8 C29 1.349(5) . ?
N1 C13 1.330(6) . ?
N1 C9 1.371(5) . ?
N2 C18 1.334(6) . ?
N2 C14 1.349(6) . ?
N3 C23 1.336(5) . ?
N3 C19 1.347(5) . ?
N4 C36 1.327(5) . ?
N4 C32 1.362(5) . ?
N5 C37 1.324(6) . ?
N5 C41 1.345(5) . ?
N6 C46 1.319(5) . ?
N6 C42 1.348(5) . ?
C1 C6 1.384(6) . ?
C1 C2 1.394(5) . ?
C1 C7 1.515(6) . ?
C2 C3 1.381(6) . ?
C2 C8 1.509(7) . ?
C3 C4 1.365(7) . ?
C4 C5 1.374(7) . ?
C5 C6 1.349(6) . ?
C7 O2 1.220(5) . ?
C7 O1 1.268(5) . ?
C8 O3 1.230(5) . ?
C8 O4 1.239(5) . ?
C9 C10 1.380(6) . ?
C9 C14 1.439(6) . ?
C10 C11 1.358(7) . ?
C10 H10 0.9300 . ?
C11 C12 1.368(7) . ?
C11 H11 0.9300 . ?
C12 C13 1.385(6) . ?
C12 H12 0.9300 . ?
C13 H13 0.9300 . ?
C14 C15 1.385(6) . ?
C15 C16 1.373(7) . ?
C15 H15 0.9300 . ?
C16 C17 1.389(7) . ?
C16 H16 0.9300 . ?
C17 C18 1.373(6) . ?
C17 H17 0.9300 . ?
C18 C19 1.475(6) . ?
C19 C20 1.387(6) . ?
C20 C21 1.360(6) . ?
C20 H20 0.9300 . ?
C21 C22 1.368(7) . ?
C21 H21 0.9300 . ?
C22 C23 1.359(7) . ?
C22 H22 0.9300 . ?
C23 H23 0.9300 . ?
C24 C29 1.373(6) . ?
C24 C25 1.389(6) . ?
C24 C30 1.530(6) . ?
C25 C26 1.402(6) . ?
C25 C31 1.499(6) . ?
C26 C27 1.367(6) . ?
C27 C28 1.355(6) . ?
C28 C29 1.385(6) . ?
C30 O7 1.230(5) . ?
C30 O6 1.271(5) . ?
C31 O8 1.178(5) . ?
C31 O9 1.305(6) . ?
C32 C33 1.370(6) . ?
C32 C37 1.480(6) . ?
C33 C34 1.371(7) . ?
C33 H33 0.9300 . ?
C34 C35 1.372(7) . ?
C34 H34 0.9300 . ?
C35 C36 1.394(6) . ?
C35 H35 0.9300 . ?
C36 H36 0.9300 . ?
C37 C38 1.388(6) . ?
C38 C39 1.378(6) . ?
C38 H38 0.9300 . ?
C39 C40 1.358(7) . ?
C39 H39 0.9300 . ?
C40 C41 1.385(6) . ?
C40 H40 0.9300 . ?
C41 C42 1.483(6) . ?
C42 C43 1.375(6) . ?
C43 C44 1.376(6) . ?
C43 H43 0.9300 . ?
C44 C45 1.355(6) . ?
C44 H44 0.9300 . ?
C45 C46 1.372(6) . ?
C45 H45 0.9300 . ?
C46 H46 0.9300 . ?
O5 H5A 0.84(5) . ?
O5 H5B 0.80(5) . ?
O9 H9 0.79(6) . ?
O10 H10A 0.87(5) . ?
O10 H10B 0.74(5) . ?
O15 H15A 1.001(10) . ?
O15 H15B 1.006(10) . ?
O16 H16A 0.993(10) . ?
O16 H16B 0.997(10) . ?
O17 H17B 1.02(7) . ?
O17 H17A 0.78(8) . ?

loop_
_geom_hbond_atom_site_label_D
_geom_hbond_atom_site_label_H
_geom_hbond_atom_site_label_A
_geom_hbond_distance_DH
_geom_hbond_distance_HA
_geom_hbond_distance_DA
_geom_hbond_angle_DHA
_geom_hbond_site_symmetry_A
O5 H5A O2 0.84(5) 2.08(5) 2.858(5) 155(5) 1_455
O5 H5B O4 0.80(5) 1.97(5) 2.725(5) 157(6) 1_455
O9 H9 O16 0.79(6) 1.74(6) 2.521(6) 174(8) .
O10 H10A O7 0.87(5) 1.97(5) 2.827(4) 170(6) 1_455
O10 H10B O14 0.74(5) 2.27(5) 3.007(5) 178(6) 1_556
O15 H15A O3 1.001(10) 1.88(2) 2.872(6) 168(7) 2_656
O15 H15B O11 1.006(10) 1.99(2) 2.975(8) 164(7) .
O15 H15B O14 1.006(10) 2.64(5) 3.451(7) 138(6) .
O15 H15B Cl1 1.006(10) 2.756(19) 3.747(5) 168(6) .
O16 H16A O3 0.993(10) 1.80(3) 2.762(6) 163(8) .
O17 H17A O4 0.78(8) 2.04(8) 2.806(6) 171(10) 1_455
